data_1505917
loop_
_publ_author_name
'Min, Jae-Hong'
'Jung, Se-Young'
'Wu, Bo'
'Oh, Jung Taek'
'Lah, Myoung Soo'
'Koo, Sangho'

_publ_section_title
;
 Origin of the diastereoselection in the indium-mediated addition of
 haloallylic sulfones to aldehydes.
;
_journal_issue 7
_journal_name_full 'Organic letters'
_journal_page_first 1459
_journal_page_last 1462
_journal_paper_doi 10.1021/ol060297r
_journal_volume 8
_journal_year 2006
_chemical_formula_sum 'C18 H20 O3 S'
_chemical_formula_weight 316.40
_chemical_name_systematic
;
 ?
;
_space_group_IT_number 14
_symmetry_cell_setting monoclinic
_symmetry_space_group_name_Hall '-P 2ybc'
_symmetry_space_group_name_H-M 'P 1 21/c 1'
_atom_sites_solution_hydrogens geom
_atom_sites_solution_primary direct
_atom_sites_solution_secondary difmap
_audit_creation_method SHELXL-97
_cell_angle_alpha 90.00
_cell_angle_beta 101.384(2)
_cell_angle_gamma 90.00
_cell_formula_units_Z 4
_cell_length_a 6.1395(9)
_cell_length_b 23.287(3)
_cell_length_c 11.4789(17)
_cell_measurement_reflns_used 4901
_cell_measurement_temperature 173(2)
_cell_measurement_theta_max 28.30
_cell_measurement_theta_min 2.52
_cell_volume 1608.9(4)
_computing_cell_refinement 'Bruker SAINT'
_computing_data_collection 'Bruker SMART'
_computing_data_reduction 'Bruker SAINT'
_computing_molecular_graphics ORTEP3
_computing_publication_material WinGX
_computing_structure_refinement 'Bruker SHELXTL'
_computing_structure_solution 'Bruker SHELXTL'
_diffrn_ambient_temperature 173(2)
_diffrn_measured_fraction_theta_full 0.945
_diffrn_measured_fraction_theta_max 0.945
_diffrn_measurement_device_type 'CCD area detector'
_diffrn_measurement_method 'omega scans'
_diffrn_radiation_monochromator graphite
_diffrn_radiation_source 'fine-focus sealed tube'
_diffrn_radiation_type MoK\a
_diffrn_radiation_wavelength 0.71073
_diffrn_reflns_av_R_equivalents 0.0223
_diffrn_reflns_av_sigmaI/netI 0.0320
_diffrn_reflns_limit_h_max 8
_diffrn_reflns_limit_h_min -8
_diffrn_reflns_limit_k_max 31
_diffrn_reflns_limit_k_min -22
_diffrn_reflns_limit_l_max 14
_diffrn_reflns_limit_l_min -14
_diffrn_reflns_number 9568
_diffrn_reflns_theta_full 28.30
_diffrn_reflns_theta_max 28.30
_diffrn_reflns_theta_min 1.75
_diffrn_standards_decay_% <2.0
_exptl_absorpt_coefficient_mu 0.211
_exptl_absorpt_correction_T_max 0.9491
_exptl_absorpt_correction_T_min 0.9018
_exptl_absorpt_correction_type multi-scan
_exptl_absorpt_process_details 'Bruker SADABS'
_exptl_crystal_colour colorless
_exptl_crystal_density_diffrn 1.306
_exptl_crystal_density_method 'not measured'
_exptl_crystal_description block
_exptl_crystal_F_000 672
_exptl_crystal_size_max 0.50
_exptl_crystal_size_mid 0.25
_exptl_crystal_size_min 0.25
_refine_diff_density_max 0.471
_refine_diff_density_min -0.336
_refine_diff_density_rms 0.052
_refine_ls_extinction_method none
_refine_ls_goodness_of_fit_ref 1.080
_refine_ls_hydrogen_treatment mixed
_refine_ls_matrix_type full
_refine_ls_number_parameters 279
_refine_ls_number_reflns 3788
_refine_ls_number_restraints 0
_refine_ls_restrained_S_all 1.080
_refine_ls_R_factor_all 0.0640
_refine_ls_R_factor_gt 0.0482
_refine_ls_shift/su_max 0.001
_refine_ls_shift/su_mean 0.000
_refine_ls_structure_factor_coef Fsqd
_refine_ls_weighting_details 'calc w=1/[\s^2^(Fo^2^)+(0.0373P)^2^+1.2887P] where P=(Fo^2^+2Fc^2^)/3'
_refine_ls_weighting_scheme calc
_refine_ls_wR_factor_gt 0.1032
_refine_ls_wR_factor_ref 0.1109
_reflns_number_gt 3033
_reflns_number_total 3788
_reflns_threshold_expression >2sigma(I)
_cod_data_source_file ol060297rsi20060203_065946.cif
_cod_data_source_block d:\data\other\o4_31\work\mono\o4_31mo
_cod_depositor_comments
;
The following automatic conversions were performed:

'_symmetry_cell_setting' value 'Monoclinic' changed to 'monoclinic'
according to /home/saulius/struct/CIF-dictionaries/cif_core.dic
dictionary named 'cif_core.dic' version 2.4.1 from
2010-06-29.

'_exptl_absorpt_correction_type' value 'Multi-scan'
changed to 'multi-scan' according to
/home/saulius/struct/CIF-dictionaries/cif_core.dic dictionary named
'cif_core.dic' version 2.4.1 from 2010-06-29.

Automatic conversion script
Id: cif_fix_values 1715 2011-07-08 13:25:40Z adriana 
;
_cod_original_cell_volume 1608.8(4)
_cod_original_sg_symbol_H-M P2(1)/c
_cod_database_code 1505917

loop_
_symmetry_equiv_pos_as_xyz
'x, y, z'
'-x, y+1/2, -z+1/2'
'-x, -y, -z'
'x, -y-1/2, z-1/2'

loop_
_atom_site_label
_atom_site_type_symbol
_atom_site_fract_x
_atom_site_fract_y
_atom_site_fract_z
_atom_site_U_iso_or_equiv
_atom_site_adp_type
_atom_site_occupancy
_atom_site_symmetry_multiplicity
_atom_site_calc_flag
S1 S 0.73269(8) 0.63949(2) 0.81309(4) 0.02456(13) Uani 1 1 d
O1 O 0.9082(2) 0.71719(6) 0.48568(13) 0.0283(3) Uani 1 1 d
O2 O 0.5011(3) 0.64007(7) 0.81922(13) 0.0346(4) Uani 1 1 d
O3 O 0.8872(3) 0.66783(6) 0.90779(12) 0.0317(3) Uani 1 1 d
C1 C 0.5772(3) 0.69160(8) 0.34161(16) 0.0213(4) Uani 1 1 d
C2 C 0.3581(3) 0.70784(9) 0.29651(19) 0.0284(4) Uani 1 1 d
C3 C 0.2642(4) 0.69966(10) 0.1775(2) 0.0325(5) Uani 1 1 d
C4 C 0.3881(4) 0.67598(9) 0.10127(19) 0.0301(5) Uani 1 1 d
C5 C 0.6063(4) 0.66029(9) 0.14462(18) 0.0289(4) Uani 1 1 d
C6 C 0.7007(3) 0.66789(8) 0.26389(18) 0.0249(4) Uani 1 1 d
C7 C 0.6792(3) 0.70225(8) 0.47091(17) 0.0219(4) Uani 1 1 d
C8 C 0.6646(3) 0.65031(8) 0.55613(16) 0.0215(4) Uani 1 1 d
C9 C 0.4193(3) 0.63529(10) 0.5471(2) 0.0300(4) Uani 1 1 d
C10 C 0.8011(4) 0.60099(9) 0.52362(18) 0.0269(4) Uani 1 1 d
C11 C 0.7226(5) 0.55214(11) 0.4745(2) 0.0465(6) Uani 1 1 d
C12 C 0.7728(4) 0.67381(9) 0.67982(17) 0.0250(4) Uani 1 1 d
C13 C 0.8186(3) 0.56719(8) 0.81253(17) 0.0242(4) Uani 1 1 d
C14 C 0.6579(4) 0.52486(9) 0.7845(2) 0.0322(5) Uani 1 1 d
C15 C 0.7229(4) 0.46763(10) 0.7919(2) 0.0394(6) Uani 1 1 d
C16 C 0.9427(4) 0.45371(10) 0.8269(2) 0.0419(6) Uani 1 1 d
C17 C 1.1032(4) 0.49619(11) 0.8541(3) 0.0428(6) Uani 1 1 d
C18 C 1.0417(4) 0.55360(10) 0.8471(2) 0.0330(5) Uani 1 1 d
H1O H 0.915(5) 0.7534(13) 0.459(3) 0.055(8) Uiso 1 1 d
H2 H 0.277(4) 0.7250(10) 0.350(2) 0.034(6) Uiso 1 1 d
H3 H 0.116(4) 0.7110(11) 0.151(2) 0.042(7) Uiso 1 1 d
H4 H 0.322(4) 0.6704(10) 0.022(2) 0.037(6) Uiso 1 1 d
H5 H 0.696(4) 0.6451(10) 0.092(2) 0.038(7) Uiso 1 1 d
H6 H 0.851(4) 0.6582(10) 0.292(2) 0.028(6) Uiso 1 1 d
H7 H 0.602(3) 0.7354(9) 0.5020(18) 0.017(5) Uiso 1 1 d
H9A H 0.351(4) 0.6171(12) 0.468(3) 0.053(8) Uiso 1 1 d
H9B H 0.399(4) 0.6025(11) 0.600(2) 0.043(7) Uiso 1 1 d
H9C H 0.336(4) 0.6671(11) 0.571(2) 0.031(6) Uiso 1 1 d
H10 H 0.953(4) 0.6080(10) 0.533(2) 0.036(6) Uiso 1 1 d
H11A H 0.830(5) 0.5221(13) 0.453(2) 0.057(8) Uiso 1 1 d
H11B H 0.542(6) 0.5446(14) 0.451(3) 0.074(10) Uiso 1 1 d
H12A H 0.930(4) 0.6751(10) 0.687(2) 0.032(6) Uiso 1 1 d
H12B H 0.718(4) 0.7109(11) 0.691(2) 0.031(6) Uiso 1 1 d
H14 H 0.507(4) 0.5356(11) 0.760(2) 0.037(6) Uiso 1 1 d
H15 H 0.612(4) 0.4398(12) 0.774(2) 0.048(7) Uiso 1 1 d
H16 H 0.988(4) 0.4153(12) 0.832(2) 0.043(7) Uiso 1 1 d
H17 H 1.255(5) 0.4866(12) 0.881(2) 0.053(8) Uiso 1 1 d
H18 H 1.147(4) 0.5837(11) 0.866(2) 0.035(6) Uiso 1 1 d

loop_
_atom_site_aniso_label
_atom_site_aniso_U_11
_atom_site_aniso_U_22
_atom_site_aniso_U_33
_atom_site_aniso_U_23
_atom_site_aniso_U_13
_atom_site_aniso_U_12
S1 0.0326(3) 0.0218(2) 0.0204(2) -0.00006(18) 0.00773(18) 0.00064(19)
O1 0.0269(7) 0.0263(8) 0.0300(8) 0.0058(6) 0.0013(6) -0.0080(6)
O2 0.0376(9) 0.0361(9) 0.0334(8) 0.0031(7) 0.0150(7) 0.0060(7)
O3 0.0475(9) 0.0246(7) 0.0217(7) -0.0038(6) 0.0033(6) -0.0002(6)
C1 0.0257(10) 0.0177(9) 0.0201(9) 0.0022(7) 0.0037(7) -0.0018(7)
C2 0.0290(11) 0.0290(11) 0.0274(10) 0.0036(8) 0.0059(8) 0.0032(8)
C3 0.0259(11) 0.0376(12) 0.0314(11) 0.0090(9) -0.0008(8) 0.0012(9)
C4 0.0376(12) 0.0280(11) 0.0225(10) 0.0054(8) 0.0003(9) -0.0072(9)
C5 0.0399(12) 0.0253(10) 0.0239(10) -0.0005(8) 0.0119(9) -0.0012(8)
C6 0.0250(10) 0.0242(10) 0.0259(10) 0.0028(8) 0.0059(8) -0.0001(8)
C7 0.0249(10) 0.0197(9) 0.0212(9) 0.0005(7) 0.0045(7) 0.0008(7)
C8 0.0222(9) 0.0209(9) 0.0214(9) 0.0001(7) 0.0046(7) -0.0015(7)
C9 0.0250(10) 0.0352(12) 0.0291(11) 0.0051(9) 0.0034(8) -0.0040(9)
C10 0.0276(11) 0.0262(10) 0.0267(10) 0.0014(8) 0.0047(8) 0.0013(8)
C11 0.0576(17) 0.0327(13) 0.0477(15) -0.0070(11) 0.0070(13) 0.0032(12)
C12 0.0328(11) 0.0221(10) 0.0205(9) 0.0012(8) 0.0062(8) -0.0025(8)
C13 0.0331(11) 0.0200(9) 0.0214(9) 0.0013(7) 0.0101(8) -0.0009(7)
C14 0.0316(11) 0.0286(11) 0.0351(12) 0.0051(9) 0.0036(9) -0.0048(9)
C15 0.0483(14) 0.0240(11) 0.0452(14) 0.0012(10) 0.0071(11) -0.0100(10)
C16 0.0527(15) 0.0212(11) 0.0557(16) 0.0013(10) 0.0205(12) 0.0034(10)
C17 0.0339(13) 0.0331(13) 0.0643(17) 0.0054(11) 0.0172(12) 0.0045(10)
C18 0.0315(11) 0.0273(11) 0.0421(13) -0.0004(9) 0.0118(10) -0.0040(9)

loop_
_atom_type_symbol
_atom_type_description
_atom_type_scat_dispersion_real
_atom_type_scat_dispersion_imag
_atom_type_scat_source
C C 0.0033 0.0016 'International Tables Vol C Tables 4.2.6.8 and 6.1.1.4'
H H 0.0000 0.0000 'International Tables Vol C Tables 4.2.6.8 and 6.1.1.4'
O O 0.0106 0.0060 'International Tables Vol C Tables 4.2.6.8 and 6.1.1.4'
S S 0.1246 0.1234 'International Tables Vol C Tables 4.2.6.8 and 6.1.1.4'

loop_
_geom_angle_atom_site_label_1
_geom_angle_atom_site_label_2
_geom_angle_atom_site_label_3
_geom_angle
O2 S1 O3 117.72(9)
O2 S1 C13 107.97(10)
O3 S1 C13 106.54(9)
O2 S1 C12 110.05(10)
O3 S1 C12 104.93(9)
C13 S1 C12 109.38(9)
C6 C1 C2 118.47(18)
C6 C1 C7 121.36(17)
C2 C1 C7 120.11(17)
C3 C2 C1 120.7(2)
C4 C3 C2 120.3(2)
C3 C4 C5 119.5(2)
C4 C5 C6 120.5(2)
C5 C6 C1 120.49(19)
O1 C7 C1 111.36(15)
O1 C7 C8 106.87(15)
C1 C7 C8 114.93(15)
C10 C8 C9 113.33(17)
C10 C8 C12 109.72(16)
C9 C8 C12 112.51(17)
C10 C8 C7 109.22(15)
C9 C8 C7 108.08(16)
C12 C8 C7 103.46(15)
C11 C10 C8 126.0(2)
C8 C12 S1 121.46(14)
C18 C13 C14 121.5(2)
C18 C13 S1 119.76(16)
C14 C13 S1 118.65(16)
C13 C14 C15 119.0(2)
C16 C15 C14 120.0(2)
C15 C16 C17 120.8(2)
C18 C17 C16 120.0(2)
C13 C18 C17 118.6(2)

loop_
_geom_bond_atom_site_label_1
_geom_bond_atom_site_label_2
_geom_bond_distance
S1 O2 1.4373(16)
S1 O3 1.4525(15)
S1 C13 1.765(2)
S1 C12 1.786(2)
O1 C7 1.426(2)
C1 C6 1.394(3)
C1 C2 1.395(3)
C1 C7 1.513(3)
C2 C3 1.388(3)
C3 C4 1.382(3)
C4 C5 1.383(3)
C5 C6 1.389(3)
C7 C8 1.569(3)
C8 C10 1.511(3)
C8 C9 1.530(3)
C8 C12 1.544(3)
C10 C11 1.318(3)
C13 C18 1.385(3)
C13 C14 1.387(3)
C14 C15 1.389(3)
C15 C16 1.369(4)
C16 C17 1.388(4)
C17 C18 1.387(3)

loop_
_geom_hbond_atom_site_label_D
_geom_hbond_atom_site_label_H
_geom_hbond_atom_site_label_A
_geom_hbond_distance_DH
_geom_hbond_distance_HA
_geom_hbond_distance_DA
_geom_hbond_angle_DHA
_geom_hbond_site_symmetry_A
O1 H1O O3 0.90(3) 1.92(3) 2.818(2) 172(3) 4_575
